data_7223439
loop_
_publ_author_name
'McCormick, Laura J.'
'Morris, Samuel A.'
'Slawin, Alexandra M. Z.'
'Teat, Simon J.'
'Morris, Russell E.'

_publ_section_title
;
 Coordination polymers of 5-substituted isophthalic acid.
;
_journal_issue 7
_journal_name_full 'CrystEngComm / RSC'
_journal_page_first 1123
_journal_page_last 1132
_journal_paper_doi 10.1039/c5ce02091c
_journal_volume 18
_journal_year 2016
_chemical_formula_sum 'C18 H14 Mn O10'
_chemical_formula_weight 445.23
_space_group_crystal_system monoclinic
_space_group_IT_number 14
_space_group_name_Hall '-P 2ybc'
_space_group_name_H-M_alt 'P 1 21/c 1'
_symmetry_space_group_name_Hall '-P 2ybc'
_symmetry_space_group_name_H-M 'P 1 21/c 1'
_atom_sites_solution_hydrogens geom
_audit_creation_method SHELXL-2014/7
_audit_update_record
;
2015-09-23 deposited with the CCDC.
2015-12-09 downloaded from the CCDC.
;
_cell_angle_alpha 90
_cell_angle_beta 97.792(9)
_cell_angle_gamma 90
_cell_formula_units_Z 2
_cell_length_a 4.5131(8)
_cell_length_b 14.483(3)
_cell_length_c 12.622(3)
_cell_measurement_reflns_used 1650
_cell_measurement_temperature 173(2)
_cell_measurement_theta_max 27.8
_cell_measurement_theta_min 2.2
_cell_volume 817.4(3)
_computing_cell_refinement
;
CrystalClear-SM Expert 2.1 b32 (Rigaku, 2014)
;
_computing_data_collection
;
CrystalClear-SM Expert 2.1 b32 (Rigaku, 2014)
;
_computing_data_reduction
;
CrystalClear-SM Expert 2.1 b32 (Rigaku, 2014)
;
_computing_structure_refinement 'SHELXL-2014/7 (Sheldrick, 2014)'
_computing_structure_solution 'SHELXS-2014/7 (Sheldrick, 2014)'
_diffrn_ambient_temperature 173(2)
_diffrn_detector_area_resol_mean 13.6612
_diffrn_measured_fraction_theta_full 0.999
_diffrn_measured_fraction_theta_max 0.998
_diffrn_measurement_device_type
;
Rigaku Mercury2 (2x2 bin mode) SCXMini: Fixed Chi 2 circle
;
_diffrn_measurement_method 'profile data from \w scans'
_diffrn_radiation_type MoK\a
_diffrn_radiation_wavelength 0.71075
_diffrn_reflns_av_R_equivalents 0.0563
_diffrn_reflns_av_unetI/netI 0.0425
_diffrn_reflns_Laue_measured_fraction_full 0.999
_diffrn_reflns_Laue_measured_fraction_max 0.998
_diffrn_reflns_limit_h_max 5
_diffrn_reflns_limit_h_min -5
_diffrn_reflns_limit_k_max 18
_diffrn_reflns_limit_k_min -18
_diffrn_reflns_limit_l_max 16
_diffrn_reflns_limit_l_min -16
_diffrn_reflns_number 8512
_diffrn_reflns_point_group_measured_fraction_full 0.999
_diffrn_reflns_point_group_measured_fraction_max 0.998
_diffrn_reflns_theta_full 25.242
_diffrn_reflns_theta_max 27.518
_diffrn_reflns_theta_min 2.152
_diffrn_source 'sealed tube'
_exptl_absorpt_coefficient_mu 0.871
_exptl_absorpt_correction_T_max 1
_exptl_absorpt_correction_T_min 0.845
_exptl_absorpt_correction_type multi-scan
_exptl_absorpt_process_details 'REQAB (Rigaku, 1998)'
_exptl_crystal_colour Colourless
_exptl_crystal_density_diffrn 1.809
_exptl_crystal_description Prism
_exptl_crystal_F_000 454
_exptl_crystal_size_max 0.13
_exptl_crystal_size_mid 0.06
_exptl_crystal_size_min 0.06
_refine_diff_density_max 0.441
_refine_diff_density_min -0.489
_refine_diff_density_rms 0.079
_refine_ls_extinction_method none
_refine_ls_goodness_of_fit_ref 1.032
_refine_ls_hydrogen_treatment constr
_refine_ls_matrix_type full
_refine_ls_number_parameters 135
_refine_ls_number_reflns 1877
_refine_ls_number_restraints 0
_refine_ls_restrained_S_all 1.032
_refine_ls_R_factor_all 0.0593
_refine_ls_R_factor_gt 0.0348
_refine_ls_shift/su_max 0.000
_refine_ls_shift/su_mean 0.000
_refine_ls_structure_factor_coef Fsqd
_refine_ls_weighting_details 'w=1/[\s^2^(Fo^2^)+(0.0378P)^2^+0.5014P] where P=(Fo^2^+2Fc^2^)/3'
_refine_ls_weighting_scheme calc
_refine_ls_wR_factor_gt 0.0737
_refine_ls_wR_factor_ref 0.0829
_reflns_Friedel_coverage 0.000
_reflns_number_gt 1398
_reflns_number_total 1877
_reflns_threshold_expression 'I > 2\s(I)'
_cod_data_source_file c5ce02091c2.cif
_cod_data_source_block Compound4
_cod_depositor_comments
;Adding full bibliography for 7223436--7223440.cif.

 Adding full bibliography for 7223436--7223440.cif.
;
_cod_database_code 7223439
_shelx_shelxl_version_number 2014/7
_shelx_space_group_comment
;
The symmetry employed for this shelxl refinement is uniquely defined
by the following loop, which should always be used as a source of
symmetry information in preference to the above space-group names.
They are only intended as comments.
;

loop_
_space_group_symop_operation_xyz
'x, y, z'
'-x, y+1/2, -z+1/2'
'-x, -y, -z'
'x, -y-1/2, z-1/2'

loop_
_atom_site_label
_atom_site_type_symbol
_atom_site_fract_x
_atom_site_fract_y
_atom_site_fract_z
_atom_site_U_iso_or_equiv
_atom_site_adp_type
_atom_site_occupancy
_atom_site_site_symmetry_order
_atom_site_calc_flag
_atom_site_refinement_flags_posn
_atom_site_refinement_flags_adp
_atom_site_refinement_flags_occupancy
C1 C 0.1497(5) 0.63984(15) -0.17169(17) 0.0140(4) Uani 1 1 d . . .
C2 C 0.3271(5) 0.66214(15) -0.25818(17) 0.0136(5) Uani 1 1 d . . .
C3 C 0.3383(5) 0.75014(15) -0.30079(17) 0.0140(5) Uani 1 1 d . . .
H3 H 0.2312 0.7995 -0.2742 0.017 Uiso 1 1 calc R U .
C4 C 0.5094(5) 0.76491(15) -0.38325(17) 0.0126(4) Uani 1 1 d . . .
C5 C 0.4737(5) 0.35961(15) -0.06932(17) 0.0123(4) Uani 1 1 d . . .
C6 C 0.6612(5) 0.69158(15) -0.42164(18) 0.0150(5) Uani 1 1 d . . .
H6 H 0.7779 0.7017 -0.4778 0.018 Uiso 1 1 calc R U .
C7 C 0.6452(5) 0.60316(16) -0.37915(18) 0.0151(5) Uani 1 1 d . . .
C8 C 0.4798(5) 0.58832(15) -0.29651(18) 0.0148(5) Uani 1 1 d . . .
H8 H 0.4702 0.5286 -0.2661 0.018 Uiso 1 1 calc R U .
C9 C 0.8036(6) 0.44665(16) -0.3781(2) 0.0237(6) Uani 1 1 d . . .
H9A H 0.8879 0.4494 -0.3024 0.036 Uiso 1 1 calc R U .
H9B H 0.9251 0.4054 -0.4161 0.036 Uiso 1 1 calc R U .
H9C H 0.5983 0.4232 -0.3845 0.036 Uiso 1 1 calc R U .
Mn1 Mn 0.0000 0.5000 0.0000 0.01210(13) Uani 1 2 d S . P
O1 O 0.1143(3) 0.56000(11) -0.14448(12) 0.0158(3) Uani 1 1 d . . .
O2 O 0.0335(4) 0.71096(11) -0.12632(13) 0.0202(4) Uani 1 1 d . . .
H2 H -0.0748 0.6918 -0.0818 0.030 Uiso 1 1 calc R U .
O3 O 0.2773(4) 0.37422(10) -0.00797(13) 0.0156(3) Uani 1 1 d . . .
O4 O 0.6538(3) 0.41943(10) -0.09253(12) 0.0156(3) Uani 1 1 d . . .
O5 O 0.8026(4) 0.53714(11) -0.42358(14) 0.0219(4) Uani 1 1 d . . .

loop_
_atom_site_aniso_label
_atom_site_aniso_U_11
_atom_site_aniso_U_22
_atom_site_aniso_U_33
_atom_site_aniso_U_23
_atom_site_aniso_U_13
_atom_site_aniso_U_12
C1 0.0140(11) 0.0135(11) 0.0147(11) -0.0005(9) 0.0032(9) -0.0008(8)
C2 0.0138(11) 0.0160(11) 0.0117(10) 0.0007(8) 0.0041(8) -0.0018(9)
C3 0.0134(11) 0.0136(11) 0.0156(11) 0.0003(8) 0.0043(9) 0.0005(8)
C4 0.0128(10) 0.0124(11) 0.0127(11) 0.0014(8) 0.0021(8) 0.0008(8)
C5 0.0127(10) 0.0121(11) 0.0123(10) 0.0012(8) 0.0026(8) 0.0007(8)
C6 0.0158(11) 0.0151(11) 0.0155(11) 0.0017(9) 0.0070(9) -0.0012(9)
C7 0.0168(11) 0.0138(11) 0.0155(11) -0.0003(9) 0.0047(9) 0.0038(9)
C8 0.0182(11) 0.0129(11) 0.0135(11) 0.0015(8) 0.0028(9) -0.0006(9)
C9 0.0336(15) 0.0116(12) 0.0283(14) 0.0025(10) 0.0129(11) 0.0050(10)
Mn1 0.0152(2) 0.0094(2) 0.0130(2) 0.0001(2) 0.00679(17) -0.0011(2)
O1 0.0209(8) 0.0129(8) 0.0151(8) 0.0026(6) 0.0084(7) -0.0015(6)
O2 0.0277(9) 0.0136(8) 0.0229(9) -0.0003(7) 0.0169(7) -0.0004(7)
O3 0.0186(8) 0.0113(8) 0.0188(8) -0.0009(6) 0.0093(6) 0.0016(6)
O4 0.0169(8) 0.0124(8) 0.0184(8) -0.0031(6) 0.0054(6) -0.0045(6)
O5 0.0311(10) 0.0114(8) 0.0267(9) 0.0039(7) 0.0166(8) 0.0055(7)

loop_
_atom_type_symbol
_atom_type_description
_atom_type_scat_dispersion_real
_atom_type_scat_dispersion_imag
_atom_type_scat_source
C C 0.0033 0.0016 'International Tables Vol C Tables 4.2.6.8 and 6.1.1.4'
H H 0.0000 0.0000 'International Tables Vol C Tables 4.2.6.8 and 6.1.1.4'
Mn Mn 0.3368 0.7283 'International Tables Vol C Tables 4.2.6.8 and 6.1.1.4'
O O 0.0106 0.0060 'International Tables Vol C Tables 4.2.6.8 and 6.1.1.4'

loop_
_geom_angle_atom_site_label_1
_geom_angle_atom_site_label_2
_geom_angle_atom_site_label_3
_geom_angle
_geom_angle_site_symmetry_1
_geom_angle_site_symmetry_3
O1 C1 O2 122.7(2) . .
O1 C1 C2 121.3(2) . .
O2 C1 C2 115.94(19) . .
C3 C2 C8 121.6(2) . .
C3 C2 C1 122.7(2) . .
C8 C2 C1 115.6(2) . .
C2 C3 C4 118.9(2) . .
C6 C4 C3 119.6(2) . .
C6 C4 C5 120.38(19) . 2_654
C3 C4 C5 120.05(19) . 2_654
O4 C5 O3 123.8(2) . .
O4 C5 C4 118.01(19) . 2_644
O3 C5 C4 118.15(18) . 2_644
C4 C6 C7 121.0(2) . .
O5 C7 C8 124.7(2) . .
O5 C7 C6 115.54(19) . .
C8 C7 C6 119.7(2) . .
C7 C8 C2 119.1(2) . .
O1 Mn1 O1 180.00(8) 3_565 .
O1 Mn1 O4 89.94(6) 3_565 3_665
O1 Mn1 O4 90.06(6) . 3_665
O1 Mn1 O4 90.06(6) 3_565 1_455
O1 Mn1 O4 89.94(6) . 1_455
O4 Mn1 O4 180.0 3_665 1_455
O1 Mn1 O3 95.27(6) 3_565 3_565
O1 Mn1 O3 84.73(6) . 3_565
O4 Mn1 O3 84.44(6) 3_665 3_565
O4 Mn1 O3 95.56(6) 1_455 3_565
O1 Mn1 O3 84.73(6) 3_565 .
O1 Mn1 O3 95.27(6) . .
O4 Mn1 O3 95.56(6) 3_665 .
O4 Mn1 O3 84.44(6) 1_455 .
O3 Mn1 O3 180.0 3_565 .
C1 O1 Mn1 132.64(15) . .
C5 O3 Mn1 127.44(14) . .
C5 O4 Mn1 133.88(14) . 1_655
C7 O5 C9 116.92(18) . .

loop_
_geom_bond_atom_site_label_1
_geom_bond_atom_site_label_2
_geom_bond_distance
_geom_bond_site_symmetry_2
C1 O1 1.223(3) .
C1 O2 1.321(3) .
C1 C2 1.474(3) .
C2 C3 1.387(3) .
C2 C8 1.394(3) .
C3 C4 1.394(3) .
C4 C6 1.386(3) .
C4 C5 1.503(3) 2_654
C5 O4 1.250(3) .
C5 O3 1.271(3) .
C5 C4 1.503(3) 2_644
C6 C7 1.394(3) .
C7 O5 1.357(3) .
C7 C8 1.379(3) .
C9 O5 1.431(3) .
Mn1 O1 2.1451(15) 3_565
Mn1 O1 2.1452(15) .
Mn1 O4 2.1616(15) 3_665
Mn1 O4 2.1616(15) 1_455
Mn1 O3 2.2201(15) 3_565
Mn1 O3 2.2201(15) .
O4 Mn1 2.1615(15) 1_655

loop_
_geom_hbond_atom_site_label_D
_geom_hbond_atom_site_label_H
_geom_hbond_atom_site_label_A
_geom_hbond_distance_DH
_geom_hbond_distance_HA
_geom_hbond_distance_DA
_geom_hbond_angle_DHA
_geom_hbond_site_symmetry_A
O2 H2 O3 0.84 1.82 2.647(2) 167.5 3_565
